data_4310768
loop_
_publ_author_name
'Cai-Ming Liu'
'Ebbe Nordlander'
'Derek Schmeh'
'Richard Shoemaker'
'Cortlandt G. Pierpont'

_publ_contact_author_address
;
Department of Chemistry and Biochemistry
University of Colorado
Boulder, CO  80309
;
_publ_contact_author_name 'Professor Cortlandt Pierpont'
_publ_section_title
;
 Coordination Complexes of Molybdenum with 3,6-Di-tert-butylcatechol.
 Addition Products of DMSO, Pyridine N-oxide, and Triphenylarsine Oxide to
 the Putative [MoVIO(3,6-DBCat)2] Monomer and Self-Assembly of the Chiral
 [{MoVIO(3,6-DBCat)2}4] Square
;
_journal_name_full 'Inorganic Chemistry'
_journal_page_first 2114
_journal_page_last 2124
_journal_paper_doi 10.1021/ic0354264
_journal_volume 43
_journal_year 2004
_chemical_formula_sum 'C33 H45 Mo N O6'
_chemical_formula_weight 647.64
_chemical_name_systematic
; 
 MoO(OPy)(3,6-DBCat)2 
;
_space_group_IT_number 2
_symmetry_cell_setting triclinic
_symmetry_space_group_name_Hall '-P 1'
_symmetry_space_group_name_H-M 'P -1'
_atom_sites_solution_hydrogens geom
_atom_sites_solution_primary direct
_atom_sites_solution_secondary difmap
_audit_creation_method SHELXL-97
_cell_angle_alpha 82.2430(10)
_cell_angle_beta 76.3460(10)
_cell_angle_gamma 60.8420(10)
_cell_formula_units_Z 2
_cell_length_a 10.34000(10)
_cell_length_b 10.6052(3)
_cell_length_c 17.1703(3)
_cell_measurement_temperature 154(2)
_cell_volume 1597.35(6)
_computing_structure_refinement 'SHELXL-97 (Sheldrick, 1997)'
_computing_structure_solution 'SHELXS-97 (Sheldrick, 1990)'
_diffrn_ambient_temperature 154(2)
_diffrn_measured_fraction_theta_full 0.981
_diffrn_measured_fraction_theta_max 0.981
_diffrn_measurement_device_type 'Siemens SMART'
_diffrn_radiation_monochromator graphite
_diffrn_radiation_source 'fine-focus sealed tube'
_diffrn_radiation_type MoK\a
_diffrn_radiation_wavelength 0.71073
_diffrn_reflns_av_R_equivalents 0.0557
_diffrn_reflns_av_sigmaI/netI 0.0904
_diffrn_reflns_limit_h_max 13
_diffrn_reflns_limit_h_min -13
_diffrn_reflns_limit_k_max 14
_diffrn_reflns_limit_k_min -14
_diffrn_reflns_limit_l_max 22
_diffrn_reflns_limit_l_min -22
_diffrn_reflns_number 14786
_diffrn_reflns_theta_full 28.28
_diffrn_reflns_theta_max 28.28
_diffrn_reflns_theta_min 2.20
_exptl_absorpt_coefficient_mu 0.454
_exptl_absorpt_correction_T_max 0.9910
_exptl_absorpt_correction_T_min 0.8501
_exptl_absorpt_correction_type multi-scan
_exptl_crystal_colour dark_blue
_exptl_crystal_density_diffrn 1.347
_exptl_crystal_density_method 'not measured'
_exptl_crystal_description plate
_exptl_crystal_F_000 680
_exptl_crystal_size_max 0.37
_exptl_crystal_size_mid 0.25
_exptl_crystal_size_min 0.02
_refine_diff_density_max 1.566
_refine_diff_density_min -1.363
_refine_diff_density_rms 0.107
_refine_ls_extinction_method none
_refine_ls_goodness_of_fit_ref 1.030
_refine_ls_hydrogen_treatment mixed
_refine_ls_matrix_type full
_refine_ls_number_parameters 370
_refine_ls_number_reflns 7768
_refine_ls_number_restraints 0
_refine_ls_restrained_S_all 1.030
_refine_ls_R_factor_all 0.0716
_refine_ls_R_factor_gt 0.0507
_refine_ls_shift/su_max 0.001
_refine_ls_shift/su_mean 0.000
_refine_ls_structure_factor_coef Fsqd
_refine_ls_weighting_details 'calc w=1/[\s^2^(Fo^2^)+(0.0571P)^2^+0.0000P] where P=(Fo^2^+2Fc^2^)/3'
_refine_ls_weighting_scheme calc
_refine_ls_wR_factor_gt 0.1193
_refine_ls_wR_factor_ref 0.1321
_reflns_number_gt 6005
_reflns_number_total 7768
_reflns_threshold_expression >2sigma(I)
_cod_data_source_file ic0354264si20031211_050150_5.cif
_cod_data_source_block MoO(OPy)(3,6-DBCat)2
_cod_depositor_comments
;
The following automatic conversions were performed:
'_exptl_absorpt_correction_type' value 'Multiscan' changed to 'multi-scan'
according to '/home/saulius/struct/CIF-dictionaries/cif_core.dic'
dictionary named 'cif_core.dic' version 2.4.1 from 2010-06-29.

Automatic conversion script
Id: cif_fix_enum 1527 2010-12-29 10:47:43Z saulius 
;
_cod_database_code 4310768

loop_
_symmetry_equiv_pos_as_xyz
'x, y, z'
'-x, -y, -z'

loop_
_atom_site_label
_atom_site_type_symbol
_atom_site_fract_x
_atom_site_fract_y
_atom_site_fract_z
_atom_site_U_iso_or_equiv
_atom_site_adp_type
_atom_site_occupancy
_atom_site_symmetry_multiplicity
_atom_site_calc_flag
_atom_site_refinement_flags
_atom_site_disorder_assembly
_atom_site_disorder_group
Mo Mo -0.16246(3) 0.77541(3) -0.144905(16) 0.02632(10) Uani 1 1 d . . .
N1 N -0.1821(3) 0.7281(3) 0.03070(15) 0.0267(5) Uani 1 1 d . . .
O1 O -0.3006(3) 0.7305(2) -0.10405(14) 0.0348(5) Uani 1 1 d . . .
O2 O -0.0773(2) 0.7090(2) -0.03934(13) 0.0308(5) Uani 1 1 d . . .
O3 O -0.0555(2) 0.6075(2) -0.21213(13) 0.0275(5) Uani 1 1 d . . .
O4 O 0.0501(2) 0.7585(2) -0.18729(13) 0.0297(5) Uani 1 1 d . . .
O5 O -0.2309(2) 0.9705(2) -0.11265(12) 0.0253(4) Uani 1 1 d . . .
O6 O -0.2238(3) 0.8887(2) -0.24161(13) 0.0296(5) Uani 1 1 d . . .
C1 C 0.0688(3) 0.5899(3) -0.26556(19) 0.0272(6) Uani 1 1 d . . .
C2 C 0.1304(3) 0.6744(3) -0.24925(18) 0.0258(6) Uani 1 1 d . . .
C3 C 0.2676(3) 0.6637(3) -0.29587(19) 0.0264(6) Uani 1 1 d . . .
C4 C 0.3299(4) 0.5711(4) -0.3588(2) 0.0338(7) Uani 1 1 d . . .
H4A H 0.4208 0.5617 -0.3930 0.041 Uiso 1 1 calc R . .
C5 C 0.2657(4) 0.4898(4) -0.3750(2) 0.0366(8) Uani 1 1 d . . .
H5A H 0.3153 0.4281 -0.4196 0.044 Uiso 1 1 calc R . .
C6 C 0.1351(4) 0.4952(3) -0.3294(2) 0.0293(7) Uani 1 1 d . . .
C7 C 0.3358(4) 0.7543(3) -0.2788(2) 0.0320(7) Uani 1 1 d . . .
C8 C 0.3631(4) 0.7235(4) -0.1934(2) 0.0418(9) Uani 1 1 d . . .
H8A H 0.2676 0.7455 -0.1559 0.063 Uiso 1 1 calc R . .
H8B H 0.4038 0.7838 -0.1819 0.063 Uiso 1 1 calc R . .
H8C H 0.4355 0.6214 -0.1873 0.063 Uiso 1 1 calc R . .
C9 C 0.4858(4) 0.7189(4) -0.3356(2) 0.0421(9) Uani 1 1 d . . .
H9A H 0.5573 0.6166 -0.3291 0.063 Uiso 1 1 calc R . .
H9B H 0.5265 0.7786 -0.3233 0.063 Uiso 1 1 calc R . .
H9C H 0.4703 0.7386 -0.3910 0.063 Uiso 1 1 calc R . .
C10 C 0.2267(4) 0.9146(3) -0.2899(2) 0.0405(8) Uani 1 1 d . . .
H10A H 0.1290 0.9391 -0.2540 0.061 Uiso 1 1 calc R . .
H10B H 0.2128 0.9342 -0.3456 0.061 Uiso 1 1 calc R . .
H10C H 0.2684 0.9731 -0.2772 0.061 Uiso 1 1 calc R . .
C11 C 0.0650(4) 0.4063(4) -0.3452(2) 0.0338(7) Uani 1 1 d . . .
C12 C 0.1519(5) 0.3191(5) -0.4211(3) 0.0567(11) Uani 1 1 d . . .
H12A H 0.2567 0.2539 -0.4157 0.085 Uiso 1 1 calc R . .
H12B H 0.1504 0.3849 -0.4672 0.085 Uiso 1 1 calc R . .
H12C H 0.1046 0.2625 -0.4292 0.085 Uiso 1 1 calc R . .
C13 C -0.0986(4) 0.5079(4) -0.3553(2) 0.0425(9) Uani 1 1 d . . .
H13A H -0.1561 0.5649 -0.3069 0.064 Uiso 1 1 calc R . .
H13B H -0.1451 0.4507 -0.3637 0.064 Uiso 1 1 calc R . .
H13C H -0.0989 0.5729 -0.4017 0.064 Uiso 1 1 calc R . .
C14 C 0.0672(4) 0.3016(3) -0.2749(2) 0.0386(8) Uani 1 1 d . . .
H14A H 0.0113 0.3558 -0.2255 0.058 Uiso 1 1 calc R . .
H14B H 0.1719 0.2356 -0.2696 0.058 Uiso 1 1 calc R . .
H14C H 0.0197 0.2459 -0.2842 0.058 Uiso 1 1 calc R . .
C15 C -0.2478(3) 1.0720(3) -0.17255(18) 0.0227(6) Uani 1 1 d . . .
C16 C -0.2455(3) 1.0256(3) -0.24519(18) 0.0236(6) Uani 1 1 d . . .
C17 C -0.2688(3) 1.1167(3) -0.31308(18) 0.0251(6) Uani 1 1 d . . .
C18 C -0.2935(4) 1.2544(3) -0.30277(19) 0.0289(7) Uani 1 1 d . . .
H18A H -0.3113 1.3212 -0.3469 0.035 Uiso 1 1 calc R . .
C19 C -0.2931(4) 1.2985(3) -0.23030(19) 0.0277(6) Uani 1 1 d . . .
H19A H -0.3094 1.3941 -0.2271 0.033 Uiso 1 1 calc R . .
C20 C -0.2701(3) 1.2098(3) -0.16244(18) 0.0240(6) Uani 1 1 d . . .
C21 C -0.2662(4) 1.0643(4) -0.39211(19) 0.0343(7) Uani 1 1 d . . .
C22 C -0.3947(5) 1.0259(5) -0.3806(3) 0.0581(12) Uani 1 1 d . . .
H22A H -0.4917 1.1120 -0.3646 0.087 Uiso 1 1 calc R . .
H22B H -0.3816 0.9504 -0.3387 0.087 Uiso 1 1 calc R . .
H22C H -0.3928 0.9909 -0.4310 0.087 Uiso 1 1 calc R . .
C23 C -0.2896(5) 1.1811(4) -0.4576(2) 0.0444(9) Uani 1 1 d . . .
H23A H -0.2076 1.2061 -0.4667 0.067 Uiso 1 1 calc R . .
H23B H -0.3865 1.2669 -0.4410 0.067 Uiso 1 1 calc R . .
H23C H -0.2899 1.1453 -0.5072 0.067 Uiso 1 1 calc R . .
C24 C -0.1129(5) 0.9320(4) -0.4187(2) 0.0461(9) Uani 1 1 d . . .
H24A H -0.0323 0.9589 -0.4266 0.069 Uiso 1 1 calc R . .
H24B H -0.1115 0.8974 -0.4692 0.069 Uiso 1 1 calc R . .
H24C H -0.0968 0.8554 -0.3774 0.069 Uiso 1 1 calc R . .
C25 C -0.2665(4) 1.2542(3) -0.08270(19) 0.0275(6) Uani 1 1 d . . .
C26 C -0.1127(4) 1.1524(3) -0.0602(2) 0.0337(7) Uani 1 1 d . . .
H26A H -0.0962 1.0529 -0.0567 0.051 Uiso 1 1 calc R . .
H26B H -0.1107 1.1795 -0.0083 0.051 Uiso 1 1 calc R . .
H26C H -0.0327 1.1599 -0.1013 0.051 Uiso 1 1 calc R . .
C27 C -0.2871(4) 1.4077(3) -0.0870(2) 0.0400(8) Uani 1 1 d . . .
H27A H -0.3850 1.4758 -0.1010 0.060 Uiso 1 1 calc R . .
H27B H -0.2061 1.4137 -0.1279 0.060 Uiso 1 1 calc R . .
H27C H -0.2833 1.4321 -0.0348 0.060 Uiso 1 1 calc R . .
C28 C -0.3948(4) 1.2491(4) -0.0187(2) 0.0344(7) Uani 1 1 d . . .
H28A H -0.4917 1.3156 -0.0343 0.052 Uiso 1 1 calc R . .
H28B H -0.3928 1.2776 0.0328 0.052 Uiso 1 1 calc R . .
H28C H -0.3820 1.1507 -0.0137 0.052 Uiso 1 1 calc R . .
C29 C -0.2601(4) 0.8584(3) 0.0630(2) 0.0339(7) Uani 1 1 d . . .
H29A H -0.2441 0.9364 0.0377 0.041 Uiso 1 1 calc R . .
C30 C -0.3631(4) 0.8787(4) 0.1329(2) 0.0386(8) Uani 1 1 d . . .
H30A H -0.4219 0.9717 0.1557 0.046 Uiso 1 1 calc R . .
C31 C -0.3813(4) 0.7620(4) 0.1707(2) 0.0372(8) Uani 1 1 d . . .
H31A H -0.4511 0.7738 0.2199 0.045 Uiso 1 1 calc R . .
C32 C -0.2968(4) 0.6303(4) 0.1356(2) 0.0365(8) Uani 1 1 d . . .
H32A H -0.3068 0.5491 0.1607 0.044 Uiso 1 1 calc R . .
C33 C -0.1983(4) 0.6150(3) 0.0646(2) 0.0335(7) Uani 1 1 d . . .
H33A H -0.1415 0.5240 0.0395 0.040 Uiso 1 1 calc R . .

loop_
_atom_site_aniso_label
_atom_site_aniso_U_11
_atom_site_aniso_U_22
_atom_site_aniso_U_33
_atom_site_aniso_U_23
_atom_site_aniso_U_13
_atom_site_aniso_U_12
Mo 0.02920(15) 0.01831(13) 0.03005(16) -0.00262(10) 0.00014(11) -0.01225(11)
N1 0.0255(13) 0.0226(12) 0.0260(14) 0.0017(10) -0.0068(11) -0.0065(11)
O1 0.0327(12) 0.0282(12) 0.0418(14) -0.0043(10) 0.0044(10) -0.0175(10)
O2 0.0291(11) 0.0254(11) 0.0294(12) 0.0006(9) 0.0019(9) -0.0100(10)
O3 0.0264(11) 0.0204(10) 0.0357(12) -0.0038(9) -0.0018(9) -0.0123(9)
O4 0.0339(12) 0.0274(11) 0.0297(12) -0.0079(9) 0.0027(9) -0.0181(10)
O5 0.0320(11) 0.0185(10) 0.0256(11) -0.0004(8) -0.0061(9) -0.0120(9)
O6 0.0434(13) 0.0221(10) 0.0279(12) -0.0036(9) -0.0055(10) -0.0188(10)
C1 0.0267(15) 0.0202(14) 0.0311(17) -0.0012(12) -0.0035(13) -0.0091(13)
C2 0.0273(15) 0.0204(14) 0.0267(16) 0.0006(11) -0.0050(12) -0.0094(12)
C3 0.0282(15) 0.0226(14) 0.0293(16) 0.0037(12) -0.0100(13) -0.0119(13)
C4 0.0299(16) 0.0362(18) 0.0338(18) -0.0027(14) -0.0019(14) -0.0159(15)
C5 0.0365(18) 0.0345(18) 0.0362(19) -0.0120(14) -0.0014(15) -0.0146(15)
C6 0.0287(16) 0.0236(15) 0.0339(18) -0.0025(13) -0.0083(13) -0.0096(13)
C7 0.0352(17) 0.0282(16) 0.0365(19) 0.0016(13) -0.0091(14) -0.0177(14)
C8 0.050(2) 0.048(2) 0.045(2) 0.0050(17) -0.0203(18) -0.0329(19)
C9 0.0374(19) 0.0372(19) 0.056(2) 0.0019(17) -0.0067(17) -0.0231(17)
C10 0.042(2) 0.0233(16) 0.056(2) 0.0030(15) -0.0091(17) -0.0171(15)
C11 0.0341(17) 0.0317(17) 0.040(2) -0.0085(14) -0.0097(15) -0.0160(15)
C12 0.058(3) 0.068(3) 0.057(3) -0.033(2) -0.002(2) -0.036(2)
C13 0.044(2) 0.0392(19) 0.055(2) 0.0024(17) -0.0233(18) -0.0222(17)
C14 0.0400(19) 0.0232(16) 0.057(2) -0.0036(15) -0.0164(17) -0.0148(15)
C15 0.0234(14) 0.0178(13) 0.0251(15) -0.0009(11) -0.0046(12) -0.0083(11)
C16 0.0239(14) 0.0193(13) 0.0275(16) -0.0039(11) -0.0026(12) -0.0103(12)
C17 0.0248(14) 0.0289(15) 0.0235(15) -0.0037(12) -0.0037(12) -0.0138(13)
C18 0.0315(16) 0.0246(15) 0.0298(17) 0.0052(12) -0.0065(13) -0.0137(13)
C19 0.0326(16) 0.0180(13) 0.0325(17) 0.0009(12) -0.0085(13) -0.0115(13)
C20 0.0213(14) 0.0187(13) 0.0276(16) -0.0034(11) -0.0026(12) -0.0066(12)
C21 0.0442(19) 0.0409(19) 0.0228(16) -0.0035(14) -0.0045(14) -0.0243(16)
C22 0.079(3) 0.085(3) 0.043(2) 0.000(2) -0.019(2) -0.062(3)
C23 0.053(2) 0.051(2) 0.0275(19) -0.0034(16) -0.0082(17) -0.023(2)
C24 0.064(3) 0.0346(19) 0.0294(19) -0.0064(15) -0.0002(17) -0.0180(19)
C25 0.0314(16) 0.0205(14) 0.0292(17) -0.0044(12) -0.0090(13) -0.0090(13)
C26 0.0344(17) 0.0307(17) 0.0372(19) -0.0043(14) -0.0125(15) -0.0132(15)
C27 0.054(2) 0.0241(16) 0.043(2) -0.0062(14) -0.0174(17) -0.0150(16)
C28 0.0353(18) 0.0309(17) 0.0275(17) -0.0080(13) -0.0038(14) -0.0076(14)
C29 0.0423(19) 0.0243(15) 0.0304(18) -0.0001(13) -0.0065(15) -0.0126(15)
C30 0.0342(18) 0.0364(19) 0.0346(19) -0.0090(15) -0.0020(15) -0.0087(15)
C31 0.0285(16) 0.056(2) 0.0257(17) 0.0041(15) -0.0072(14) -0.0195(16)
C32 0.0310(17) 0.0318(17) 0.043(2) 0.0141(15) -0.0130(15) -0.0135(15)
C33 0.0284(16) 0.0228(15) 0.043(2) 0.0034(14) -0.0064(15) -0.0089(13)

loop_
_atom_type_symbol
_atom_type_description
_atom_type_scat_dispersion_real
_atom_type_scat_dispersion_imag
_atom_type_scat_source
C C 0.0033 0.0016 'International Tables Vol C Tables 4.2.6.8 and 6.1.1.4'
H H 0.0000 0.0000 'International Tables Vol C Tables 4.2.6.8 and 6.1.1.4'
N N 0.0061 0.0033 'International Tables Vol C Tables 4.2.6.8 and 6.1.1.4'
O O 0.0106 0.0060 'International Tables Vol C Tables 4.2.6.8 and 6.1.1.4'
Mo Mo -1.6832 0.6857 'International Tables Vol C Tables 4.2.6.8 and 6.1.1.4'

loop_
_geom_angle_atom_site_label_1
_geom_angle_atom_site_label_2
_geom_angle_atom_site_label_3
_geom_angle
_geom_angle_site_symmetry_1
_geom_angle_site_symmetry_3
_geom_angle_publ_flag
O1 Mo O3 91.43(10) . . ?
O1 Mo O5 107.80(10) . . ?
O3 Mo O5 157.88(9) . . ?
O1 Mo O6 104.80(11) . . ?
O3 Mo O6 86.59(9) . . ?
O5 Mo O6 78.14(8) . . ?
O1 Mo O4 161.00(10) . . ?
O3 Mo O4 75.55(8) . . ?
O5 Mo O4 88.00(8) . . ?
O6 Mo O4 88.44(9) . . ?
O1 Mo O2 90.23(10) . . ?
O3 Mo O2 105.76(9) . . ?
O5 Mo O2 85.49(8) . . ?
O6 Mo O2 160.47(8) . . ?
O4 Mo O2 80.34(8) . . ?
C33 N1 C29 122.6(3) . . ?
C33 N1 O2 118.7(3) . . ?
C29 N1 O2 118.7(3) . . ?
N1 O2 Mo 116.03(17) . . ?
C1 O3 Mo 119.09(18) . . ?
C2 O4 Mo 114.96(18) . . ?
C15 O5 Mo 116.37(17) . . ?
C16 O6 Mo 116.29(18) . . ?
O3 C1 C6 124.4(3) . . ?
O3 C1 C2 112.6(3) . . ?
C6 C1 C2 122.9(3) . . ?
O4 C2 C1 113.8(3) . . ?
O4 C2 C3 125.0(3) . . ?
C1 C2 C3 121.2(3) . . ?
C4 C3 C2 114.8(3) . . ?
C4 C3 C7 123.4(3) . . ?
C2 C3 C7 121.7(3) . . ?
C3 C4 C5 123.2(3) . . ?
C6 C5 C4 123.2(3) . . ?
C5 C6 C1 114.7(3) . . ?
C5 C6 C11 124.0(3) . . ?
C1 C6 C11 121.3(3) . . ?
C8 C7 C9 108.3(3) . . ?
C8 C7 C3 109.5(3) . . ?
C9 C7 C3 111.4(3) . . ?
C8 C7 C10 110.0(3) . . ?
C9 C7 C10 108.4(3) . . ?
C3 C7 C10 109.2(3) . . ?
C6 C11 C14 109.3(3) . . ?
C6 C11 C12 111.5(3) . . ?
C14 C11 C12 108.3(3) . . ?
C6 C11 C13 109.3(3) . . ?
C14 C11 C13 109.9(3) . . ?
C12 C11 C13 108.4(3) . . ?
O5 C15 C16 112.9(2) . . ?
O5 C15 C20 124.0(3) . . ?
C16 C15 C20 123.1(3) . . ?
O6 C16 C15 113.4(3) . . ?
O6 C16 C17 124.9(3) . . ?
C15 C16 C17 121.6(3) . . ?
C18 C17 C16 115.4(3) . . ?
C18 C17 C21 123.6(3) . . ?
C16 C17 C21 121.0(3) . . ?
C17 C18 C19 122.4(3) . . ?
C20 C19 C18 123.1(3) . . ?
C19 C20 C15 114.5(3) . . ?
C19 C20 C25 124.3(3) . . ?
C15 C20 C25 121.3(3) . . ?
C23 C21 C17 111.3(3) . . ?
C23 C21 C22 108.0(3) . . ?
C17 C21 C22 109.0(3) . . ?
C23 C21 C24 108.6(3) . . ?
C17 C21 C24 109.4(3) . . ?
C22 C21 C24 110.6(3) . . ?
C20 C25 C28 109.2(2) . . ?
C20 C25 C27 111.9(3) . . ?
C28 C25 C27 108.0(3) . . ?
C20 C25 C26 109.2(2) . . ?
C28 C25 C26 111.1(3) . . ?
C27 C25 C26 107.4(3) . . ?
N1 C29 C30 119.3(3) . . ?
C29 C30 C31 119.6(3) . . ?
C32 C31 C30 118.7(3) . . ?
C33 C32 C31 120.2(3) . . ?
N1 C33 C32 119.6(3) . . ?

loop_
_geom_bond_atom_site_label_1
_geom_bond_atom_site_label_2
_geom_bond_distance
_geom_bond_site_symmetry_2
_geom_bond_publ_flag
Mo O1 1.691(2) . ?
Mo O3 1.939(2) . ?
Mo O5 1.9459(19) . ?
Mo O6 1.954(2) . ?
Mo O4 2.071(2) . ?
Mo O2 2.089(2) . ?
N1 C33 1.330(4) . ?
N1 C29 1.333(4) . ?
N1 O2 1.378(3) . ?
O3 C1 1.335(4) . ?
O4 C2 1.317(4) . ?
O5 C15 1.360(3) . ?
O6 C16 1.352(3) . ?
C1 C6 1.397(4) . ?
C1 C2 1.413(4) . ?
C2 C3 1.413(4) . ?
C3 C4 1.373(4) . ?
C3 C7 1.530(4) . ?
C4 C5 1.403(5) . ?
C5 C6 1.370(5) . ?
C6 C11 1.522(4) . ?
C7 C8 1.521(5) . ?
C7 C9 1.522(5) . ?
C7 C10 1.532(4) . ?
C11 C14 1.523(5) . ?
C11 C12 1.524(5) . ?
C11 C13 1.538(5) . ?
C15 C16 1.392(4) . ?
C15 C20 1.393(4) . ?
C16 C17 1.397(4) . ?
C17 C18 1.384(4) . ?
C17 C21 1.524(4) . ?
C18 C19 1.388(4) . ?
C19 C20 1.385(4) . ?
C20 C25 1.521(4) . ?
C21 C23 1.522(5) . ?
C21 C22 1.533(5) . ?
C21 C24 1.535(5) . ?
C25 C28 1.528(5) . ?
C25 C27 1.530(4) . ?
C25 C26 1.532(4) . ?
C29 C30 1.366(5) . ?
C30 C31 1.392(5) . ?
C31 C32 1.367(5) . ?
C32 C33 1.362(5) . ?
